data_7217191
loop_
_publ_author_name
'Wang, Wei'
'Zhao, Na'
'Geng, Yan'
'Cui, Shi-Bin'
'Hauser, J\"urg'
'Decurtins, Silvio'
'Liu, Shi-Xia'

_publ_section_title
;
 A highly sensitive TTF-functionalised probe for the determination of
 physiological thiols and its application in tumor cells
;
_journal_name_full 'RSC Advances'
_journal_paper_doi 10.1039/C4RA06455K
_journal_year 2014
_chemical_formula_moiety 'C16 H16 N2 S6 Se, 0.5(C6 H14)'
_chemical_formula_sum 'C19 H23 N2 S6 Se'
_chemical_formula_weight 550.71
_chemical_name_systematic
;
 ?
;
_space_group_IT_number 14
_symmetry_cell_setting monoclinic
_symmetry_space_group_name_Hall '-P 2ybc'
_symmetry_space_group_name_H-M 'P 1 21/c 1'
_atom_sites_solution_hydrogens geom
_atom_sites_solution_primary direct
_atom_sites_solution_secondary difmap
_audit_creation_method SHELXL-97
_cell_angle_alpha 90
_cell_angle_beta 102.1603(17)
_cell_angle_gamma 90
_cell_formula_units_Z 4
_cell_length_a 15.8030(3)
_cell_length_b 16.5945(2)
_cell_length_c 9.10215(12)
_cell_measurement_reflns_used 5696
_cell_measurement_temperature 173(2)
_cell_measurement_theta_max 28.1869
_cell_measurement_theta_min 1.7974
_cell_volume 2333.42(6)
_computing_cell_refinement
;
        CrysAlisPro, Agilent Technologies,
        Version 1.171.36.20 (release 27-06-2012 CrysAlis171 .NET)
        (compiled Jul 11 2012,15:38:31)
;
_computing_data_collection
;
        CrysAlisPro, Agilent Technologies,
        Version 1.171.36.20 (release 27-06-2012 CrysAlis171 .NET)
        (compiled Jul 11 2012,15:38:31)
;
_computing_data_reduction
;
        CrysAlisPro, Agilent Technologies,
        Version 1.171.36.20 (release 27-06-2012 CrysAlis171 .NET)
        (compiled Jul 11 2012,15:38:31)
;
_computing_structure_refinement 'SHELXL-97 (Sheldrick, 2008)'
_diffrn_ambient_temperature 173(2)
_diffrn_detector_area_resol_mean 16.0965
_diffrn_measured_fraction_theta_full 1
_diffrn_measured_fraction_theta_max 0.921
_diffrn_measurement_device_type 'SuperNova, Single source at offset), Eos'
_diffrn_measurement_method '\w scans'
_diffrn_orient_matrix_UB_11 -0.0446241
_diffrn_orient_matrix_UB_12 -0.0099105
_diffrn_orient_matrix_UB_13 -0.0132566
_diffrn_orient_matrix_UB_21 0.0107481
_diffrn_orient_matrix_UB_22 -0.0414632
_diffrn_orient_matrix_UB_23 0.008996
_diffrn_orient_matrix_UB_31 0.0010842
_diffrn_orient_matrix_UB_32 0.0030868
_diffrn_orient_matrix_UB_33 0.0781002
_diffrn_radiation_monochromator mirror
_diffrn_radiation_source 'SuperNova (Mo) X-ray Source'
_diffrn_radiation_type MoK\a
_diffrn_radiation_wavelength 0.71073
_diffrn_reflns_av_R_equivalents 0.0544
_diffrn_reflns_av_unetI/netI 0.0493
_diffrn_reflns_limit_h_max 20
_diffrn_reflns_limit_h_min -20
_diffrn_reflns_limit_k_max 21
_diffrn_reflns_limit_k_min -22
_diffrn_reflns_limit_l_max 11
_diffrn_reflns_limit_l_min -11
_diffrn_reflns_number 25589
_diffrn_reflns_theta_full 26.5
_diffrn_reflns_theta_max 28.25
_diffrn_reflns_theta_min 1.8
_exptl_absorpt_coefficient_mu 2.155
_exptl_absorpt_correction_T_max 1
_exptl_absorpt_correction_T_min 0.80194
_exptl_absorpt_correction_type multi-scan
_exptl_absorpt_process_details
;
        CrysAlisPro, Agilent Technologies,
        Version 1.171.36.20 (release 27-06-2012 CrysAlis171 .NET)
        (compiled Jul 11 2012,15:38:31)
        Empirical absorption correction using spherical harmonics,
 implemented in SCALE3 ABSPACK scaling algorithm.
;
_exptl_crystal_colour yellow
_exptl_crystal_density_diffrn 1.568
_exptl_crystal_density_method 'not measured'
_exptl_crystal_description plate
_exptl_crystal_F_000 1124
_exptl_crystal_size_max 0.2788
_exptl_crystal_size_mid 0.0787
_exptl_crystal_size_min 0.0098
_refine_diff_density_max 1.288
_refine_diff_density_min -0.538
_refine_diff_density_rms 0.095
_refine_ls_extinction_method none
_refine_ls_goodness_of_fit_ref 1.037
_refine_ls_hydrogen_treatment constr
_refine_ls_matrix_type full
_refine_ls_number_parameters 247
_refine_ls_number_reflns 5312
_refine_ls_number_restraints 9
_refine_ls_restrained_S_all 1.061
_refine_ls_R_factor_all 0.0686
_refine_ls_R_factor_gt 0.0446
_refine_ls_shift/su_max 0.001
_refine_ls_shift/su_mean 0
_refine_ls_structure_factor_coef Fsqd
_refine_ls_weighting_details 'calc w=1/[\s^2^(Fo^2^)+(0.0452P)^2^+3.5264P] where P=(Fo^2^+2Fc^2^)/3'
_refine_ls_weighting_scheme calc
_refine_ls_wR_factor_gt 0.1003
_refine_ls_wR_factor_ref 0.111
_reflns_number_gt 4071
_reflns_number_total 5312
_reflns_threshold_expression >2\s(I)
_cod_data_source_file c4ra06455k2.cif
_cod_data_source_block 12sd053b
_cod_database_code 7217191

loop_
_symmetry_equiv_pos_as_xyz
'x, y, z'
'-x, y+1/2, -z+1/2'
'-x, -y, -z'
'x, -y-1/2, z-1/2'

loop_
_atom_site_label
_atom_site_type_symbol
_atom_site_fract_x
_atom_site_fract_y
_atom_site_fract_z
_atom_site_U_iso_or_equiv
_atom_site_adp_type
_atom_site_occupancy
_atom_site_symmetry_multiplicity
_atom_site_calc_flag
_atom_site_refinement_flags
_atom_site_disorder_assembly
_atom_site_disorder_group
Se1 Se 1.04144(3) 0.39830(2) 1.45851(4) 0.02590(12) Uani 1 1 d . . .
S1 S 0.90378(7) 0.33616(6) 0.73731(10) 0.0267(2) Uani 1 1 d . . .
S2 S 0.82844(7) 0.49574(6) 0.78319(10) 0.0273(2) Uani 1 1 d . . .
S3 S 0.81268(6) 0.34259(6) 0.38446(10) 0.0275(2) Uani 1 1 d . . .
S4 S 0.74484(7) 0.50464(6) 0.42542(11) 0.0318(2) Uani 1 1 d . . .
S5 S 0.70911(8) 0.32502(8) 0.06931(11) 0.0409(3) Uani 1 1 d . . .
S6 S 0.63271(8) 0.50998(8) 0.11557(12) 0.0438(3) Uani 1 1 d . . .
C2 C 0.9553(2) 0.4436(2) 1.2062(4) 0.0209(7) Uani 1 1 d . . .
N2 N 0.9755(2) 0.47299(18) 1.3462(3) 0.0239(7) Uani 1 1 d . . .
N1 N 1.0371(2) 0.32926(18) 1.3056(3) 0.0277(7) Uani 1 1 d . . .
C4 C 0.8893(2) 0.4501(2) 0.9450(4) 0.0212(7) Uani 1 1 d . . .
C3 C 0.9033(2) 0.4852(2) 1.0822(4) 0.0221(8) Uani 1 1 d . . .
H12 H 0.8791 0.5364 1.0956 0.027 Uiso 1 1 calc R . .
C7 C 0.8397(2) 0.4177(2) 0.6574(4) 0.0238(8) Uani 1 1 d . . .
C1 C 0.9895(2) 0.3646(2) 1.1844(4) 0.0234(8) Uani 1 1 d . . .
C10 C 0.7024(3) 0.4547(3) 0.2538(4) 0.0314(9) Uani 1 1 d . . .
C5 C 0.9244(2) 0.3720(2) 0.9225(4) 0.0211(7) Uani 1 1 d . . .
C8 C 0.8032(2) 0.4209(2) 0.5110(4) 0.0237(8) Uani 1 1 d . . .
C6 C 0.9733(2) 0.3297(2) 1.0375(4) 0.0232(8) Uani 1 1 d . . .
H18 H 0.9961 0.2783 1.0209 0.028 Uiso 1 1 calc R . .
C9 C 0.7337(3) 0.3815(2) 0.2354(4) 0.0289(9) Uani 1 1 d . . .
C12 C 0.5873(3) 0.2379(3) 0.1905(5) 0.0452(11) Uani 1 1 d . . .
H20A H 0.5793 0.1883 0.2464 0.054 Uiso 1 1 calc R . .
H20B H 0.591 0.2839 0.261 0.054 Uiso 1 1 calc R . .
C14 C 0.5462(3) 0.5354(3) 0.2111(5) 0.0443(11) Uani 1 1 d . . .
H21A H 0.571 0.567 0.3022 0.053 Uiso 1 1 calc R . .
H21B H 0.504 0.5703 0.1442 0.053 Uiso 1 1 calc R . .
C11 C 0.6721(3) 0.2317(3) 0.1380(5) 0.0408(11) Uani 1 1 d . . .
H22A H 0.6653 0.1909 0.0569 0.049 Uiso 1 1 calc R . .
H22B H 0.7173 0.212 0.2227 0.049 Uiso 1 1 calc R . .
C15 C 0.4992(3) 0.4646(3) 0.2560(5) 0.0475(12) Uani 1 1 d . . .
H23A H 0.5392 0.4336 0.3341 0.057 Uiso 1 1 calc R . .
H23B H 0.4806 0.429 0.1678 0.057 Uiso 1 1 calc R . .
C13 C 0.5092(3) 0.2494(4) 0.0650(6) 0.0618(15) Uani 1 1 d . . .
H24A H 0.5167 0.298 0.008 0.093 Uiso 1 1 calc R . .
H24B H 0.4574 0.255 0.1072 0.093 Uiso 1 1 calc R . .
H24C H 0.5027 0.2025 -0.002 0.093 Uiso 1 1 calc R . .
C16 C 0.4202(4) 0.4895(4) 0.3164(6) 0.078(2) Uani 1 1 d . . .
H33A H 0.4382 0.5254 0.4028 0.116 Uiso 1 1 calc R . .
H33B H 0.3926 0.4415 0.3476 0.116 Uiso 1 1 calc R . .
H33C H 0.379 0.5177 0.2375 0.116 Uiso 1 1 calc R . .
C21 C 0.756(2) 0.7833(15) 0.442(2) 0.192(5) Uiso 0.5 1 d PD A -1
H21C H 0.762 0.7517 0.3539 0.288 Uiso 0.5 1 calc PR A -1
H21D H 0.8093 0.8142 0.4784 0.288 Uiso 0.5 1 calc PR A -1
H21E H 0.7071 0.8204 0.4146 0.288 Uiso 0.5 1 calc PR A -1
C22 C 0.7406(17) 0.7270(13) 0.565(2) 0.192(5) Uiso 0.5 1 d PD A -1
H22C H 0.6938 0.6906 0.5143 0.23 Uiso 0.5 1 calc PR A -1
H22D H 0.7934 0.6932 0.5891 0.23 Uiso 0.5 1 calc PR A -1
C23 C 0.7194(13) 0.7436(15) 0.712(2) 0.192(5) Uiso 0.5 1 d PD A -1
H23C H 0.6884 0.7959 0.699 0.23 Uiso 0.5 1 calc PR A -1
H23D H 0.6753 0.7028 0.7224 0.23 Uiso 0.5 1 calc PR A -1
C24 C 0.7758(16) 0.7485(14) 0.861(2) 0.192(5) Uiso 0.5 1 d PD A -1
H24D H 0.7635 0.8002 0.9068 0.23 Uiso 0.5 1 calc PR A -1
H24E H 0.8362 0.7512 0.8476 0.23 Uiso 0.5 1 calc PR A -1
C25 C 0.772(2) 0.6825(13) 0.975(2) 0.192(5) Uiso 0.5 1 d PD A -1
H25A H 0.8156 0.6418 0.9638 0.23 Uiso 0.5 1 calc PR A -1
H25B H 0.7145 0.6563 0.9439 0.23 Uiso 0.5 1 calc PR A -1
C26 C 0.7843(17) 0.6997(15) 1.147(2) 0.192(5) Uiso 0.5 1 d PD A -1
H26A H 0.7716 0.6508 1.1984 0.288 Uiso 0.5 1 calc PR A -1
H26B H 0.745 0.7429 1.1628 0.288 Uiso 0.5 1 calc PR A -1
H26C H 0.8443 0.7163 1.1866 0.288 Uiso 0.5 1 calc PR A -1

loop_
_atom_site_aniso_label
_atom_site_aniso_U_11
_atom_site_aniso_U_22
_atom_site_aniso_U_33
_atom_site_aniso_U_23
_atom_site_aniso_U_13
_atom_site_aniso_U_12
Se1 0.0342(2) 0.0254(2) 0.01521(18) -0.00030(14) -0.00135(15) -0.00319(16)
S1 0.0364(6) 0.0266(5) 0.0149(4) -0.0030(3) 0.0007(4) 0.0028(4)
S2 0.0329(5) 0.0295(5) 0.0166(4) -0.0014(4) -0.0012(4) 0.0070(4)
S3 0.0297(5) 0.0335(5) 0.0175(4) -0.0048(4) 0.0011(4) -0.0024(4)
S4 0.0356(6) 0.0355(5) 0.0198(5) -0.0009(4) -0.0040(4) 0.0039(4)
S5 0.0438(7) 0.0600(7) 0.0174(5) -0.0108(5) 0.0033(5) -0.0086(5)
S6 0.0411(7) 0.0634(8) 0.0220(5) 0.0102(5) -0.0046(5) 0.0057(6)
C2 0.0241(19) 0.0224(18) 0.0166(17) -0.0016(14) 0.0056(14) -0.0041(15)
N2 0.0283(17) 0.0245(16) 0.0177(15) -0.0004(12) 0.0020(13) -0.0013(13)
N1 0.0367(19) 0.0235(16) 0.0201(16) -0.0008(13) -0.0006(14) 0.0001(14)
C4 0.0209(18) 0.0237(18) 0.0178(17) 0.0014(14) 0.0014(14) -0.0022(14)
C3 0.027(2) 0.0219(18) 0.0177(17) -0.0032(14) 0.0042(15) 0.0015(15)
C7 0.0245(19) 0.0255(19) 0.0201(18) -0.0010(14) 0.0018(15) 0.0005(15)
C1 0.026(2) 0.0229(18) 0.0199(18) -0.0009(14) 0.0027(15) -0.0043(15)
C10 0.028(2) 0.047(2) 0.0173(18) 0.0006(17) 0.0005(16) -0.0034(18)
C5 0.0245(19) 0.0223(17) 0.0158(17) -0.0012(13) 0.0029(14) -0.0042(14)
C8 0.0230(19) 0.031(2) 0.0171(17) -0.0025(14) 0.0038(15) -0.0023(15)
C6 0.029(2) 0.0209(17) 0.0184(17) -0.0017(14) 0.0022(15) 0.0015(15)
C9 0.028(2) 0.042(2) 0.0150(18) -0.0032(16) 0.0009(15) -0.0055(17)
C12 0.044(3) 0.055(3) 0.039(3) -0.005(2) 0.013(2) -0.004(2)
C14 0.041(3) 0.055(3) 0.032(2) -0.004(2) -0.005(2) 0.017(2)
C11 0.038(3) 0.045(3) 0.036(2) -0.014(2) 0.000(2) -0.002(2)
C15 0.038(3) 0.070(3) 0.032(2) 0.002(2) 0.003(2) 0.011(2)
C13 0.037(3) 0.086(4) 0.062(4) -0.006(3) 0.011(3) -0.003(3)
C16 0.047(3) 0.140(6) 0.046(3) 0.001(4) 0.009(3) 0.031(4)

loop_
_atom_type_symbol
_atom_type_description
_atom_type_scat_dispersion_real
_atom_type_scat_dispersion_imag
_atom_type_scat_source
C C 0.0033 0.0016 'International Tables Vol C Tables 4.2.6.8 and 6.1.1.4'
H H 0 0 'International Tables Vol C Tables 4.2.6.8 and 6.1.1.4'
N N 0.0061 0.0033 'International Tables Vol C Tables 4.2.6.8 and 6.1.1.4'
S S 0.1246 0.1234 'International Tables Vol C Tables 4.2.6.8 and 6.1.1.4'
Se Se -0.0929 2.2259 'International Tables Vol C Tables 4.2.6.8 and 6.1.1.4'

loop_
_exptl_crystal_face_index_h
_exptl_crystal_face_index_k
_exptl_crystal_face_index_l
_exptl_crystal_face_perp_dist
0 1 0 0.0394
0 0 1 0.1352
0 -1 0 0.0394
0 0 -1 0.1352
1 0 0 0.0049
-1 0 0 0.0049

loop_
_geom_angle_atom_site_label_1
_geom_angle_atom_site_label_2
_geom_angle_atom_site_label_3
_geom_angle
N1 Se1 N2 94.39(14)
C5 S1 C7 96.37(17)
C4 S2 C7 96.63(17)
C9 S3 C8 95.11(18)
C8 S4 C10 94.96(18)
C9 S5 C11 100.87(19)
C10 S6 C14 101.6(2)
N2 C2 C3 124.0(3)
N2 C2 C1 116.0(3)
C3 C2 C1 119.9(3)
C2 N2 Se1 106.5(2)
C1 N1 Se1 106.5(2)
C3 C4 C5 121.7(3)
C3 C4 S2 122.9(3)
C5 C4 S2 115.4(2)
C4 C3 C2 118.5(3)
C4 C3 H12 120.8
C2 C3 H12 120.8
C8 C7 S1 122.3(3)
C8 C7 S2 122.5(3)
S1 C7 S2 115.2(2)
N1 C1 C6 123.7(3)
N1 C1 C2 116.5(3)
C6 C1 C2 119.8(3)
C9 C10 S6 125.6(3)
C9 C10 S4 117.1(3)
S6 C10 S4 116.9(2)
C6 C5 C4 121.9(3)
C6 C5 S1 121.7(3)
C4 C5 S1 116.3(3)
C7 C8 S4 123.3(3)
C7 C8 S3 122.9(3)
S4 C8 S3 113.7(2)
C5 C6 C1 118.2(3)
C5 C6 H18 120.9
C1 C6 H18 120.9
C10 C9 S5 125.0(3)
C10 C9 S3 117.3(3)
S5 C9 S3 117.5(2)
C13 C12 C11 114.0(4)
C13 C12 H20A 108.8
C11 C12 H20A 108.8
C13 C12 H20B 108.8
C11 C12 H20B 108.8
H20A C12 H20B 107.7
C15 C14 S6 114.6(3)
C15 C14 H21A 108.6
S6 C14 H21A 108.6
C15 C14 H21B 108.6
S6 C14 H21B 108.6
H21A C14 H21B 107.6
C12 C11 S5 114.9(3)
C12 C11 H22A 108.6
S5 C11 H22A 108.6
C12 C11 H22B 108.6
S5 C11 H22B 108.6
H22A C11 H22B 107.5
C14 C15 C16 112.2(5)
C14 C15 H23A 109.2
C16 C15 H23A 109.2
C14 C15 H23B 109.2
C16 C15 H23B 109.2
H23A C15 H23B 107.9
C12 C13 H24A 109.5
C12 C13 H24B 109.5
H24A C13 H24B 109.5
C12 C13 H24C 109.5
H24A C13 H24C 109.5
H24B C13 H24C 109.5
C15 C16 H33A 109.5
C15 C16 H33B 109.5
H33A C16 H33B 109.5
C15 C16 H33C 109.5
H33A C16 H33C 109.5
H33B C16 H33C 109.5
C22 C21 H21C 109.5
C22 C21 H21D 109.5
H21C C21 H21D 109.5
C22 C21 H21E 109.5
H21C C21 H21E 109.5
H21D C21 H21E 109.5
C23 C22 C21 131.2(17)
C23 C22 H22C 104.5
C21 C22 H22C 104.5
C23 C22 H22D 104.5
C21 C22 H22D 104.5
H22C C22 H22D 105.6
C24 C23 C22 130.0(17)
C24 C23 H23C 104.8
C22 C23 H23C 104.8
C24 C23 H23D 104.8
C22 C23 H23D 104.8
H23C C23 H23D 105.8
C23 C24 C25 119.3(14)
C23 C24 H24D 107.5
C25 C24 H24D 107.5
C23 C24 H24E 107.5
C25 C24 H24E 107.5
H24D C24 H24E 107
C24 C25 C26 122.5(15)
C24 C25 H25A 106.7
C26 C25 H25A 106.7
C24 C25 H25B 106.7
C26 C25 H25B 106.7
H25A C25 H25B 106.6
C25 C26 H26A 109.5
C25 C26 H26B 109.5
H26A C26 H26B 109.5
C25 C26 H26C 109.5
H26A C26 H26C 109.5
H26B C26 H26C 109.5

loop_
_geom_bond_atom_site_label_1
_geom_bond_atom_site_label_2
_geom_bond_distance
Se1 N1 1.793(3)
Se1 N2 1.794(3)
S1 C5 1.752(3)
S1 C7 1.754(4)
S2 C4 1.752(3)
S2 C7 1.762(4)
S3 C9 1.761(4)
S3 C8 1.764(4)
S4 C8 1.756(4)
S4 C10 1.771(4)
S5 C9 1.751(4)
S5 C11 1.813(5)
S6 C10 1.748(4)
S6 C14 1.818(5)
C2 N2 1.338(4)
C2 C3 1.426(5)
C2 C1 1.448(5)
N1 C1 1.333(4)
C4 C3 1.354(5)
C4 C5 1.440(5)
C3 H12 0.95
C7 C8 1.337(5)
C1 C6 1.430(5)
C10 C9 1.335(6)
C5 C6 1.359(5)
C6 H18 0.95
C12 C13 1.507(7)
C12 C11 1.517(6)
C12 H20A 0.99
C12 H20B 0.99
C14 C15 1.492(7)
C14 H21A 0.99
C14 H21B 0.99
C11 H22A 0.99
C11 H22B 0.99
C15 C16 1.524(7)
C15 H23A 0.99
C15 H23B 0.99
C13 H24A 0.98
C13 H24B 0.98
C13 H24C 0.98
C16 H33A 0.98
C16 H33B 0.98
C16 H33C 0.98
C21 C22 1.519(10)
C21 H21C 0.98
C21 H21D 0.98
C21 H21E 0.98
C22 C23 1.473(10)
C22 H22C 0.99
C22 H22D 0.99
C23 C24 1.461(10)
C23 H23C 0.99
C23 H23D 0.99
C24 C25 1.518(10)
C24 H24D 0.99
C24 H24E 0.99
C25 C26 1.555(10)
C25 H25A 0.99
C25 H25B 0.99
C26 H26A 0.98
C26 H26B 0.98
C26 H26C 0.98

loop_
_geom_torsion_atom_site_label_1
_geom_torsion_atom_site_label_2
_geom_torsion_atom_site_label_3
_geom_torsion_atom_site_label_4
_geom_torsion
C3 C2 N2 Se1 -179.9(3)
C1 C2 N2 Se1 0.2(4)
N1 Se1 N2 C2 -0.4(3)
N2 Se1 N1 C1 0.5(3)
C7 S2 C4 C3 179.6(3)
C7 S2 C4 C5 0.1(3)
C5 C4 C3 C2 0.8(5)
S2 C4 C3 C2 -178.7(3)
N2 C2 C3 C4 178.3(3)
C1 C2 C3 C4 -1.8(5)
C5 S1 C7 C8 -178.4(3)
C5 S1 C7 S2 2.6(2)
C4 S2 C7 C8 179.2(3)
C4 S2 C7 S1 -1.8(2)
Se1 N1 C1 C6 177.7(3)
Se1 N1 C1 C2 -0.5(4)
N2 C2 C1 N1 0.3(5)
C3 C2 C1 N1 -179.7(3)
N2 C2 C1 C6 -178.1(3)
C3 C2 C1 C6 2.0(5)
C14 S6 C10 C9 128.0(4)
C14 S6 C10 S4 -59.8(3)
C8 S4 C10 C9 -8.6(4)
C8 S4 C10 S6 178.5(2)
C3 C4 C5 C6 0.1(6)
S2 C4 C5 C6 179.6(3)
C3 C4 C5 S1 -177.8(3)
S2 C4 C5 S1 1.7(4)
C7 S1 C5 C6 179.5(3)
C7 S1 C5 C4 -2.6(3)
S1 C7 C8 S4 -175.5(2)
S2 C7 C8 S4 3.4(5)
S1 C7 C8 S3 2.0(5)
S2 C7 C8 S3 -179.1(2)
C10 S4 C8 C7 -168.9(3)
C10 S4 C8 S3 13.4(2)
C9 S3 C8 C7 169.1(3)
C9 S3 C8 S4 -13.1(2)
C4 C5 C6 C1 0.1(5)
S1 C5 C6 C1 177.8(3)
N1 C1 C6 C5 -179.3(4)
C2 C1 C6 C5 -1.1(5)
S6 C10 C9 S5 -1.5(6)
S4 C10 C9 S5 -173.8(2)
S6 C10 C9 S3 172.9(2)
S4 C10 C9 S3 0.6(5)
C11 S5 C9 C10 -125.8(4)
C11 S5 C9 S3 59.8(3)
C8 S3 C9 C10 7.6(4)
C8 S3 C9 S5 -177.6(2)
C10 S6 C14 C15 -61.9(4)
C13 C12 C11 S5 71.2(5)
C9 S5 C11 C12 67.8(4)
S6 C14 C15 C16 -172.4(3)
C21 C22 C23 C24 -97(3)
C22 C23 C24 C25 -109(2)
C23 C24 C25 C26 -145(3)
